data_2220323
loop_
_publ_author_name
'Yin, Ling'
'Jia, Jiong'
'Zhao, Gui-Long'
'Wang, Jian-Wu'

_publ_section_title
;<i>tert</i>-Butyl
 <i>N</i>-(5-bromo-1<i>H</i>-imidazo[4,5-<i>b</i>]pyridin-2-ylmethyl)carbamate
;
_journal_coeditor_code RZ2259
_journal_issue 12
_journal_name_full 'Acta Crystallographica Section E'
_journal_page_first o2262
_journal_paper_doi 10.1107/S1600536808035393
_journal_volume 64
_journal_year 2008
_chemical_formula_iupac 'C12 H15 Br N4 O2'
_chemical_formula_moiety 'C12 H15 Br N4 O2'
_chemical_formula_sum 'C12 H15 Br N4 O2'
_chemical_formula_weight 327.19
_chemical_name_systematic
;
tert-Butyl
N-(5-bromo-1<i>H</i>-imidazo[4,5-<i>b</i>]pyridin-2-ylmethyl)carbamate
;
_space_group_IT_number 61
_symmetry_cell_setting orthorhombic
_symmetry_space_group_name_Hall '-P 2ac 2ab'
_symmetry_space_group_name_H-M 'P b c a'
_atom_sites_solution_hydrogens geom
_atom_sites_solution_primary direct
_atom_sites_solution_secondary difmap
_audit_creation_method SHELXL-97
_cell_angle_alpha 90.00
_cell_angle_beta 90.00
_cell_angle_gamma 90.00
_cell_formula_units_Z 8
_cell_length_a 10.7400(11)
_cell_length_b 9.6717(9)
_cell_length_c 28.215(3)
_cell_measurement_reflns_used 4297
_cell_measurement_temperature 298(2)
_cell_measurement_theta_max 24.94
_cell_measurement_theta_min 2.38
_cell_volume 2930.8(5)
_computing_cell_refinement 'SAINT (Bruker, 2002)'
_computing_data_collection 'SMART (Bruker, 2002)'
_computing_data_reduction 'SAINT (Bruker, 2002)'
_computing_molecular_graphics 'ORTEP-3 for Windows (Farrugia, 1997)'
_computing_publication_material 'SHELXL97 (Sheldrick, 2008)'
_computing_structure_refinement 'SHELXL97 (Sheldrick, 2008)'
_computing_structure_solution 'SHELXS97 (Sheldrick, 2008)'
_diffrn_ambient_temperature 298(2)
_diffrn_measured_fraction_theta_full 0.990
_diffrn_measured_fraction_theta_max 0.990
_diffrn_measurement_device_type 'Bruker SMART APEX area-detector'
_diffrn_measurement_method '\f and \w'
_diffrn_radiation_monochromator graphite
_diffrn_radiation_source 'fine-focus sealed tube'
_diffrn_radiation_type MoK\a
_diffrn_radiation_wavelength 0.71073
_diffrn_reflns_av_R_equivalents 0.0313
_diffrn_reflns_av_sigmaI/netI 0.0274
_diffrn_reflns_limit_h_max 13
_diffrn_reflns_limit_h_min -13
_diffrn_reflns_limit_k_max 8
_diffrn_reflns_limit_k_min -12
_diffrn_reflns_limit_l_max 29
_diffrn_reflns_limit_l_min -36
_diffrn_reflns_number 16102
_diffrn_reflns_theta_full 27.63
_diffrn_reflns_theta_max 27.63
_diffrn_reflns_theta_min 2.38
_diffrn_standards_decay_% 0
_diffrn_standards_interval_count 0
_diffrn_standards_interval_time 0
_diffrn_standards_number 0
_exptl_absorpt_coefficient_mu 2.809
_exptl_absorpt_correction_T_max 0.8723
_exptl_absorpt_correction_T_min 0.6035
_exptl_absorpt_correction_type multi-scan
_exptl_absorpt_process_details '(SADABS; Bruker, 2002)'
_exptl_crystal_colour colourless
_exptl_crystal_density_diffrn 1.483
_exptl_crystal_density_method 'not measured'
_exptl_crystal_description plate
_exptl_crystal_F_000 1328
_exptl_crystal_size_max 0.20
_exptl_crystal_size_mid 0.10
_exptl_crystal_size_min 0.05
_refine_diff_density_max 0.720
_refine_diff_density_min -0.646
_refine_ls_extinction_method none
_refine_ls_goodness_of_fit_ref 1.011
_refine_ls_hydrogen_treatment mixed
_refine_ls_matrix_type full
_refine_ls_number_parameters 180
_refine_ls_number_reflns 3374
_refine_ls_number_restraints 0
_refine_ls_restrained_S_all 1.011
_refine_ls_R_factor_all 0.0691
_refine_ls_R_factor_gt 0.0382
_refine_ls_shift/su_max 0.001
_refine_ls_shift/su_mean 0.000
_refine_ls_structure_factor_coef Fsqd
_refine_ls_weighting_details 'calc w=1/[\s^2^(Fo^2^)+(0.0412P)^2^+2.0629P] where P=(Fo^2^+2Fc^2^)/3'
_refine_ls_weighting_scheme calc
_refine_ls_wR_factor_gt 0.0895
_refine_ls_wR_factor_ref 0.1022
_reflns_number_gt 2285
_reflns_number_total 3374
_reflns_threshold_expression I>2\s(I)
_cod_data_source_file rz2259.cif
_cod_data_source_block I
_cod_database_code 2220323
_cod_database_fobs_code 2220323

loop_
_symmetry_equiv_pos_as_xyz
'x, y, z'
'-x+1/2, -y, z+1/2'
'-x, y+1/2, -z+1/2'
'x+1/2, -y+1/2, -z'
'-x, -y, -z'
'x-1/2, y, -z-1/2'
'x, -y-1/2, z-1/2'
'-x-1/2, y-1/2, z'

loop_
_atom_site_type_symbol
_atom_site_label
_atom_site_fract_x
_atom_site_fract_y
_atom_site_fract_z
_atom_site_U_iso_or_equiv
_atom_site_adp_type
_atom_site_calc_flag
_atom_site_refinement_flags
_atom_site_occupancy
Br Br1 0.13230(4) 0.06577(4) 0.356022(12) 0.07448(16) Uani d . 1
O O1 0.2545(2) 0.37496(19) 0.61523(7) 0.0588(5) Uani d . 1
O O2 0.1723(2) 0.55519(18) 0.65633(7) 0.0532(5) Uani d . 1
N N1 0.0365(2) 0.3710(2) 0.45039(8) 0.0492(5) Uani d . 1
N N2 0.1726(2) 0.4846(2) 0.50653(8) 0.0425(5) Uani d . 1
N N3 0.35221(19) 0.3775(2) 0.48963(8) 0.0481(5) Uani d . 1
N N4 0.2808(2) 0.5942(2) 0.59153(8) 0.0441(5) Uani d . 1
C C1 0.0386(3) 0.2736(3) 0.41650(10) 0.0508(7) Uani d . 1
H H1 -0.0350 0.2529 0.4006 0.061 Uiso calc R 1
C C2 0.1457(3) 0.2029(3) 0.40420(9) 0.0488(6) Uani d . 1
C C3 0.2584(3) 0.2271(3) 0.42539(9) 0.0499(6) Uani d . 1
H H3 0.3301 0.1795 0.4167 0.060 Uiso calc R 1
C C4 0.2590(2) 0.3268(3) 0.46047(8) 0.0426(6) Uani d . 1
C C5 0.1455(2) 0.3930(3) 0.47101(9) 0.0395(5) Uani d . 1
C C6 0.2964(2) 0.4704(3) 0.51590(9) 0.0414(6) Uani d . 1
C C7 0.3610(2) 0.5565(3) 0.55229(10) 0.0463(6) Uani d . 1
H H7A 0.4320 0.5056 0.5644 0.056 Uiso calc R 1
H H7B 0.3920 0.6400 0.5374 0.056 Uiso calc R 1
C C8 0.2370(2) 0.4976(3) 0.62088(9) 0.0411(6) Uani d . 1
C C9 0.1098(3) 0.4696(3) 0.69213(10) 0.0563(7) Uani d . 1
C C10 0.2031(4) 0.3846(5) 0.71874(13) 0.0989(13) Uani d . 1
H H10A 0.2389 0.3172 0.6978 0.148 Uiso calc R 1
H H10B 0.1625 0.3384 0.7446 0.148 Uiso calc R 1
H H10C 0.2675 0.4436 0.7308 0.148 Uiso calc R 1
C C11 0.0119(4) 0.3815(5) 0.66859(16) 0.1005(14) Uani d . 1
H H11A 0.0515 0.3131 0.6491 0.151 Uiso calc R 1
H H11B -0.0406 0.4389 0.6493 0.151 Uiso calc R 1
H H11C -0.0375 0.3366 0.6924 0.151 Uiso calc R 1
C C12 0.0497(4) 0.5769(4) 0.72365(14) 0.0929(13) Uani d . 1
H H12A 0.1132 0.6315 0.7386 0.139 Uiso calc R 1
H H12B 0.0005 0.5317 0.7474 0.139 Uiso calc R 1
H H12C -0.0027 0.6358 0.7049 0.139 Uiso calc R 1
H H2 0.124(3) 0.537(3) 0.5189(11) 0.051(9) Uiso d . 1
H H3A 0.272(2) 0.678(3) 0.5990(8) 0.034(7) Uiso d . 1

loop_
_atom_site_aniso_label
_atom_site_aniso_U_11
_atom_site_aniso_U_22
_atom_site_aniso_U_33
_atom_site_aniso_U_12
_atom_site_aniso_U_13
_atom_site_aniso_U_23
Br1 0.0908(3) 0.0764(3) 0.0563(2) 0.00984(19) 0.00153(17) -0.02719(16)
O1 0.0800(14) 0.0302(10) 0.0660(12) 0.0025(9) 0.0186(11) -0.0051(9)
O2 0.0700(13) 0.0381(10) 0.0516(11) 0.0002(9) 0.0197(9) -0.0059(8)
N1 0.0436(12) 0.0482(13) 0.0559(14) 0.0046(10) -0.0002(10) -0.0114(11)
N2 0.0382(12) 0.0406(12) 0.0488(13) 0.0050(10) 0.0065(10) -0.0055(10)
N3 0.0387(11) 0.0575(14) 0.0482(12) 0.0069(10) 0.0078(10) -0.0079(11)
N4 0.0540(14) 0.0259(11) 0.0524(13) -0.0004(9) 0.0092(10) -0.0055(9)
C1 0.0515(16) 0.0472(16) 0.0539(16) 0.0033(13) -0.0026(13) -0.0078(13)
C2 0.0593(17) 0.0493(15) 0.0379(13) 0.0037(13) 0.0066(12) -0.0044(11)
C3 0.0513(16) 0.0556(16) 0.0427(14) 0.0107(13) 0.0110(12) -0.0047(12)
C4 0.0414(13) 0.0478(15) 0.0385(12) 0.0051(11) 0.0104(11) 0.0005(11)
C5 0.0417(13) 0.0368(13) 0.0401(13) 0.0018(11) 0.0069(11) -0.0008(10)
C6 0.0391(13) 0.0430(14) 0.0420(14) -0.0003(11) 0.0083(11) 0.0012(11)
C7 0.0411(13) 0.0492(15) 0.0486(15) -0.0048(12) 0.0061(12) -0.0017(12)
C8 0.0457(14) 0.0332(13) 0.0445(13) -0.0005(11) 0.0024(11) -0.0051(11)
C9 0.0630(18) 0.0561(17) 0.0499(16) -0.0051(14) 0.0154(14) -0.0002(13)
C10 0.109(3) 0.124(3) 0.064(2) 0.021(3) 0.009(2) 0.025(2)
C11 0.085(3) 0.115(3) 0.101(3) -0.044(3) 0.024(2) -0.015(3)
C12 0.109(3) 0.093(3) 0.077(2) 0.001(2) 0.045(2) -0.012(2)

loop_
_atom_type_symbol
_atom_type_description
_atom_type_scat_dispersion_real
_atom_type_scat_dispersion_imag
_atom_type_scat_source
C C 0.0033 0.0016 'International Tables Vol C Tables 4.2.6.8 and 6.1.1.4'
H H 0.0000 0.0000 'International Tables Vol C Tables 4.2.6.8 and 6.1.1.4'
N N 0.0061 0.0033 'International Tables Vol C Tables 4.2.6.8 and 6.1.1.4'
O O 0.0106 0.0060 'International Tables Vol C Tables 4.2.6.8 and 6.1.1.4'
Br Br -0.2901 2.4595 'International Tables Vol C Tables 4.2.6.8 and 6.1.1.4'

loop_
_geom_angle_atom_site_label_1
_geom_angle_atom_site_label_2
_geom_angle_atom_site_label_3
_geom_angle
C8 O2 C9 121.1(2)
C5 N1 C1 114.3(2)
C6 N2 C5 106.5(2)
C6 N2 H2 128(2)
C5 N2 H2 126(2)
C6 N3 C4 104.4(2)
C8 N4 C7 120.4(2)
C8 N4 H3A 118.5(17)
C7 N4 H3A 120.2(17)
N1 C1 C2 122.6(3)
N1 C1 H1 118.7
C2 C1 H1 118.7
C3 C2 C1 122.8(2)
C3 C2 Br1 119.8(2)
C1 C2 Br1 117.4(2)
C2 C3 C4 115.9(2)
C2 C3 H3 122.1
C4 C3 H3 122.1
C3 C4 N3 132.5(2)
C3 C4 C5 117.7(2)
N3 C4 C5 109.8(2)
N1 C5 N2 127.9(2)
N1 C5 C4 126.8(2)
N2 C5 C4 105.4(2)
N3 C6 N2 114.0(2)
N3 C6 C7 124.0(2)
N2 C6 C7 122.1(2)
N4 C7 C6 113.0(2)
N4 C7 H7A 109.0
C6 C7 H7A 109.0
N4 C7 H7B 109.0
C6 C7 H7B 109.0
H7A C7 H7B 107.8
O1 C8 N4 123.3(2)
O1 C8 O2 125.9(2)
N4 C8 O2 110.8(2)
O2 C9 C10 110.4(3)
O2 C9 C11 109.5(3)
C10 C9 C11 112.1(3)
O2 C9 C12 102.3(2)
C10 C9 C12 111.6(3)
C11 C9 C12 110.5(3)
C9 C10 H10A 109.5
C9 C10 H10B 109.5
H10A C10 H10B 109.5
C9 C10 H10C 109.5
H10A C10 H10C 109.5
H10B C10 H10C 109.5
C9 C11 H11A 109.5
C9 C11 H11B 109.5
H11A C11 H11B 109.5
C9 C11 H11C 109.5
H11A C11 H11C 109.5
H11B C11 H11C 109.5
C9 C12 H12A 109.5
C9 C12 H12B 109.5
H12A C12 H12B 109.5
C9 C12 H12C 109.5
H12A C12 H12C 109.5
H12B C12 H12C 109.5

loop_
_geom_bond_atom_site_label_1
_geom_bond_atom_site_label_2
_geom_bond_distance
Br1 C2 1.904(3)
O1 C8 1.211(3)
O2 C8 1.339(3)
O2 C9 1.469(3)
N1 C5 1.325(3)
N1 C1 1.342(3)
N2 C6 1.362(3)
N2 C5 1.369(3)
N2 H2 0.81(3)
N3 C6 1.310(3)
N3 C4 1.385(3)
N4 C8 1.335(3)
N4 C7 1.449(3)
N4 H3A 0.84(3)
C1 C2 1.383(4)
C1 H1 0.9300
C2 C3 1.370(4)
C3 C4 1.382(3)
C3 H3 0.9300
C4 C5 1.409(3)
C6 C7 1.493(4)
C7 H7A 0.9700
C7 H7B 0.9700
C9 C10 1.498(5)
C9 C11 1.507(5)
C9 C12 1.512(4)
C10 H10A 0.9600
C10 H10B 0.9600
C10 H10C 0.9600
C11 H11A 0.9600
C11 H11B 0.9600
C11 H11C 0.9600
C12 H12A 0.9600
C12 H12B 0.9600
C12 H12C 0.9600

loop_
_geom_hbond_atom_site_label_D
_geom_hbond_atom_site_label_H
_geom_hbond_atom_site_label_A
_geom_hbond_site_symmetry_A
_geom_hbond_distance_DH
_geom_hbond_distance_HA
_geom_hbond_distance_DA
_geom_hbond_angle_DHA
N2 H2 N1 5_566 0.81(3) 2.12(3) 2.911(3) 165(3)
N4 H3A O1 8_665 0.84(3) 1.98(3) 2.822(3) 178(2)

loop_
_geom_torsion_atom_site_label_1
_geom_torsion_atom_site_label_2
_geom_torsion_atom_site_label_3
_geom_torsion_atom_site_label_4
_geom_torsion
C5 N1 C1 C2 -0.2(4)
N1 C1 C2 C3 -0.4(4)
N1 C1 C2 Br1 179.1(2)
C1 C2 C3 C4 0.5(4)
Br1 C2 C3 C4 -178.99(19)
C2 C3 C4 N3 179.1(3)
C2 C3 C4 C5 0.0(4)
C6 N3 C4 C3 -179.6(3)
C6 N3 C4 C5 -0.5(3)
C1 N1 C5 N2 -179.8(3)
C1 N1 C5 C4 0.7(4)
C6 N2 C5 N1 -179.8(3)
C6 N2 C5 C4 -0.3(3)
C3 C4 C5 N1 -0.7(4)
N3 C4 C5 N1 -179.9(2)
C3 C4 C5 N2 179.8(2)
N3 C4 C5 N2 0.5(3)
C4 N3 C6 N2 0.4(3)
C4 N3 C6 C7 -178.3(2)
C5 N2 C6 N3 -0.1(3)
C5 N2 C6 C7 178.7(2)
C8 N4 C7 C6 65.8(3)
N3 C6 C7 N4 -149.7(2)
N2 C6 C7 N4 31.7(3)
C7 N4 C8 O1 -4.5(4)
C7 N4 C8 O2 175.7(2)
C9 O2 C8 O1 -2.6(4)
C9 O2 C8 N4 177.2(2)
C8 O2 C9 C10 61.7(4)
C8 O2 C9 C11 -62.3(4)
C8 O2 C9 C12 -179.5(3)

loop_
_cod_related_entry_id
_cod_related_entry_database
_cod_related_entry_code
1 ChemSpider 20193066
